data_2242848
loop_
_publ_author_name
'Corfield, Peter W. R.'
'Goedken, Virgil L.'

_publ_section_title
;
 Crystal structures of two nickel(II) macrocyclic salts:
 (5,7,7,12,12,14-hexamethyl-1,4,8,11-tetraazacyclotetradecane)nickel(II)
 bis(perchlorate) monohydrate and
 (5,7,7,12,12,14-hexamethyl-1,4,8,11-tetraazacyclotetradecane)nickel(II)
 dibromide trihydrate
;
_journal_coeditor_code PK2613
_journal_issue 3
_journal_name_full 'Acta Crystallographica Section E'
_journal_page_first 332
_journal_page_last 337
_journal_paper_doi 10.1107/S2056989019002056
_journal_volume 75
_journal_year 2019
_chemical_formula_iupac '[Ni(C16 H36 N4)]2 (Cl O4)4, H2 O'
_chemical_formula_moiety '2(C16 H36 N4 Ni 2+), 4(Cl O4 -), H2 O'
_chemical_formula_sum 'C32 H74 Cl4 N8 Ni2 O17'
_chemical_formula_weight 1102.21
_chemical_name_systematic
;
(5,7,7,12,12,14-Hexamethyl-1,4,8,11-tetraazacyclotetradecane)nickel(II)
bis(perchlorate) hemihydrate
;
_space_group_crystal_system monoclinic
_space_group_IT_number 14
_space_group_name_Hall '-P 2ybc'
_space_group_name_H-M_alt 'P 1 21/c 1'
_symmetry_space_group_name_Hall '-P 2ybc'
_symmetry_space_group_name_H-M 'P 1 21/c 1'
_atom_sites_solution_hydrogens mixed
_atom_sites_solution_primary heavy
_atom_sites_solution_secondary difmap
_audit_creation_method SHELXL-2017/1
_cell_angle_alpha 90
_cell_angle_beta 107.030(19)
_cell_angle_gamma 90
_cell_formula_units_Z 4
_cell_length_a 8.906(4)
_cell_length_b 29.412(11)
_cell_length_c 19.505(9)
_cell_measurement_reflns_used 28
_cell_measurement_temperature 295(2)
_cell_measurement_theta_max 28.2
_cell_measurement_theta_min 5.2
_cell_volume 4885(4)
_computing_cell_refinement
;
Corfield & Gainsford (1972)
;
_computing_data_collection
;
Corfield & Gainsford (1972)
;
_computing_data_reduction
;
Data reduction followed procedures in Corfield <i>et al.</i> (1973) with
p = 0.05
;
_computing_molecular_graphics
;
ORTEPIII (Burnett & Johnson, 1996) and ORTEP-3 for Windows (Farrugia,
2012)
;
_computing_publication_material
;
publCIF (Westrip, 2010)
;
_computing_structure_refinement
;
SHELXL2017 (Sheldrick, 2015)
;
_computing_structure_solution
;
heavy atom method with local programs
;
_diffrn_ambient_temperature 295(2)
_diffrn_measured_fraction_theta_full 0.998
_diffrn_measured_fraction_theta_max 0.998
_diffrn_measurement_device_type 'Picker 4-circle'
_diffrn_measurement_method '\q/2\q scans'
_diffrn_radiation_monochromator 'oriented graphite 200 reflection'
_diffrn_radiation_type CuK\a
_diffrn_radiation_wavelength 1.5418
_diffrn_reflns_av_R_equivalents 0.060
_diffrn_reflns_av_unetI/netI 0.0685
_diffrn_reflns_limit_h_max 9
_diffrn_reflns_limit_h_min 0
_diffrn_reflns_limit_k_max 32
_diffrn_reflns_limit_k_min 0
_diffrn_reflns_limit_l_max 21
_diffrn_reflns_limit_l_min -21
_diffrn_reflns_number 7450
_diffrn_reflns_theta_full 58.381
_diffrn_reflns_theta_max 58.381
_diffrn_reflns_theta_min 2.806
_diffrn_source 'sealed X-ray tube'
_diffrn_standards_decay_% 2(5)
_diffrn_standards_interval_count 200
_diffrn_standards_number 3
_exptl_absorpt_coefficient_mu 3.599
_exptl_absorpt_correction_T_max 0.686
_exptl_absorpt_correction_T_min 0.454
_exptl_absorpt_correction_type gaussian
_exptl_absorpt_process_details
;
(Busing & Levy, 1957)
;
_exptl_crystal_colour orange
_exptl_crystal_density_diffrn 1.499
_exptl_crystal_density_meas 1.49
_exptl_crystal_density_method 'flotation in chloroform/carbon tetrachloride mixtures'
_exptl_crystal_description needle
_exptl_crystal_F_000 2328
_exptl_crystal_size_max .52
_exptl_crystal_size_mid .25
_exptl_crystal_size_min .11
_refine_diff_density_max 0.301
_refine_diff_density_min -0.305
_refine_ls_extinction_method none
_refine_ls_goodness_of_fit_ref 1.040
_refine_ls_hydrogen_treatment mixed
_refine_ls_matrix_type full
_refine_ls_number_parameters 686
_refine_ls_number_reflns 6870
_refine_ls_number_restraints 184
_refine_ls_restrained_S_all 1.042
_refine_ls_R_factor_all 0.0737
_refine_ls_R_factor_gt 0.04341
_refine_ls_shift/su_max 0.001
_refine_ls_shift/su_mean 0.000
_refine_ls_structure_factor_coef Fsqd
_refine_ls_weighting_details 'w=1/[\s^2^(Fo^2^)+(0.0160P)^2^+2.0000P] where P=(Fo^2^+2Fc^2^)/3'
_refine_ls_weighting_scheme calc
_refine_ls_wR_factor_gt 0.0992
_refine_ls_wR_factor_ref 0.1092
_reflns_number_gt 4899
_reflns_number_total 6870
_reflns_threshold_expression 'I > 2\s(I)'
_cod_data_source_file pk2613sup1.cif
_cod_data_source_block I
_cod_database_code 2242848
_shelx_space_group_comment
;
The symmetry employed for this shelxl refinement is uniquely defined
by the following loop, which should always be used as a source of
symmetry information in preference to the above space-group names.
They are only intended as comments.
;
_shelx_estimated_absorpt_t_min 0.256
_shelx_estimated_absorpt_t_max 0.693

loop_
_space_group_symop_operation_xyz
'x, y, z'
'x, -y+1/2, z+1/2'
'-x, -y, -z'
'-x, y-1/2, -z-1/2'

loop_
_atom_site_type_symbol
_atom_site_label
_atom_site_fract_x
_atom_site_fract_y
_atom_site_fract_z
_atom_site_U_iso_or_equiv
_atom_site_adp_type
_atom_site_calc_flag
_atom_site_occupancy
_atom_site_disorder_assembly
_atom_site_disorder_group
Ni Ni1 0.33013(7) 0.23109(2) -0.03275(3) 0.04565(18) Uani d 1 . .
N N1 0.1761(4) 0.22148(10) -0.12620(15) 0.0485(8) Uani d 1 . .
H H1 0.197135 0.244899 -0.157932 0.058 Uiso calc 1 . .
C C2 0.0171(5) 0.23125(15) -0.1204(2) 0.0625(11) Uani d 1 . .
H H2A -0.025056 0.204666 -0.103052 0.075 Uiso calc 1 . .
H H2B -0.053194 0.239506 -0.166885 0.075 Uiso calc 1 . .
C C3 0.0328(5) 0.26965(15) -0.0690(2) 0.0666(12) Uani d 1 . .
H H3A 0.058301 0.297432 -0.090027 0.080 Uiso calc 1 . .
H H3B -0.065282 0.274219 -0.057861 0.080 Uiso calc 1 . .
N N4 0.1597(4) 0.25839(10) -0.00289(15) 0.0486(8) Uani d 1 . .
H H4 0.117301 0.233348 0.018922 0.058 Uiso calc 1 . .
C C5 0.1831(5) 0.29636(14) 0.0503(2) 0.0633(12) Uani d 1 . .
H H5 0.204365 0.324159 0.027016 0.076 Uiso calc 1 . .
C C6 0.3218(5) 0.28734(14) 0.1143(2) 0.0664(12) Uani d 1 . .
H H6A 0.304739 0.258561 0.135098 0.080 Uiso calc 1 . .
H H6B 0.324884 0.310785 0.149625 0.080 Uiso calc 1 . .
C C7 0.4812(5) 0.28563(15) 0.1010(2) 0.0683(12) Uani d 1 . .
N N8 0.4865(4) 0.24318(11) 0.05883(16) 0.0550(8) Uani d 1 . .
H H8 0.474060 0.218272 0.090082 0.066 Uiso calc 1 . .
C C9 0.6423(5) 0.23559(19) 0.0486(2) 0.0823(15) Uani d 1 . .
H H9A 0.720540 0.231303 0.094621 0.099 Uiso calc 1 . .
H H9B 0.672292 0.261661 0.025142 0.099 Uiso calc 1 . .
C C10 0.6320(6) 0.19438(18) 0.0036(3) 0.0879(16) Uani d 1 . .
H H10A 0.614938 0.167630 0.029429 0.105 Uiso calc 1 . .
H H10B 0.728654 0.190295 -0.009098 0.105 Uiso calc 1 . .
N N11 0.4978(4) 0.20118(10) -0.06199(16) 0.0533(8) Uani d 1 . .
H H11 0.534956 0.224885 -0.088376 0.064 Uiso calc 1 . .
C C12 0.4711(5) 0.16056(14) -0.1118(2) 0.0636(11) Uani d 1 . .
C C13 0.3333(5) 0.17096(15) -0.1773(2) 0.0690(12) Uani d 1 . .
H H13A 0.356791 0.198604 -0.199267 0.083 Uiso calc 1 . .
H H13B 0.324394 0.146555 -0.211698 0.083 Uiso calc 1 . .
C C14 0.1776(5) 0.17674(13) -0.1638(2) 0.0592(11) Uani d 1 . .
H H14 0.165234 0.152268 -0.131766 0.071 Uiso calc 1 . .
C C5A 0.0356(6) 0.30423(17) 0.0732(3) 0.0869(15) Uani d 1 . .
H H5A1 -0.049541 0.312685 0.032148 0.130 Uiso calc 1 . .
H H5A2 0.054457 0.328153 0.108138 0.130 Uiso calc 1 . .
H H5A3 0.008990 0.276807 0.093638 0.130 Uiso calc 1 . .
C C7A 0.5102(7) 0.32751(16) 0.0600(3) 0.0999(18) Uani d 1 . .
H H7A1 0.618224 0.328121 0.060308 0.150 Uiso calc 1 . .
H H7A2 0.486747 0.354513 0.082492 0.150 Uiso calc 1 . .
H H7A3 0.443885 0.326135 0.011349 0.150 Uiso calc 1 . .
C C7B 0.6055(6) 0.2824(2) 0.1752(3) 0.110(2) Uani d 1 . .
H H7B1 0.708755 0.283359 0.169304 0.164 Uiso calc 1 . .
H H7B2 0.592127 0.254428 0.198026 0.164 Uiso calc 1 . .
H H7B3 0.592894 0.307561 0.204499 0.164 Uiso calc 1 . .
C C12A 0.6159(6) 0.15410(19) -0.1381(3) 0.0979(17) Uani d 1 . .
H H12A 0.702796 0.144134 -0.098918 0.147 Uiso calc 1 . .
H H12B 0.641932 0.182432 -0.156237 0.147 Uiso calc 1 . .
H H12C 0.593787 0.131693 -0.175486 0.147 Uiso calc 1 . .
C C12B 0.4445(7) 0.11789(15) -0.0729(3) 0.0946(17) Uani d 1 . .
H H12D 0.543013 0.107441 -0.041676 0.142 Uiso calc 1 . .
H H12E 0.399218 0.094643 -0.107233 0.142 Uiso calc 1 . .
H H12F 0.374442 0.124680 -0.045039 0.142 Uiso calc 1 . .
C C14A 0.0443(5) 0.17299(15) -0.2336(2) 0.0746(13) Uani d 1 . .
H H14A -0.054456 0.172069 -0.223149 0.112 Uiso calc 1 . .
H H14B 0.056985 0.145700 -0.258362 0.112 Uiso calc 1 . .
H H14C 0.046527 0.198861 -0.263348 0.112 Uiso calc 1 . .
Ni Ni2 0.05959(6) 0.05839(2) 0.25539(3) 0.03924(17) Uani d 1 . .
N N21 -0.1278(3) 0.05912(10) 0.17423(15) 0.0458(7) Uani d 1 . .
H H21 -0.104191 0.078124 0.137427 0.055 Uiso calc 1 . .
C C22 -0.2528(5) 0.08287(15) 0.1966(2) 0.0635(11) Uani d 1 . .
H H22A -0.355426 0.073191 0.166936 0.076 Uiso calc 1 . .
H H22B -0.244200 0.115468 0.191214 0.076 Uiso calc 1 . .
C C23 -0.2330(4) 0.07126(14) 0.2733(2) 0.0600(11) Uani d 1 . .
H H23A -0.302809 0.089655 0.291809 0.072 Uiso calc 1 . .
H H23B -0.257880 0.039484 0.277655 0.072 Uiso calc 1 . .
N N24 -0.0664(3) 0.08048(10) 0.31420(15) 0.0470(8) Uani d 1 . .
H H24 -0.055655 0.113641 0.314496 0.056 Uiso calc 1 . .
C C25 -0.0287(5) 0.06706(14) 0.3911(2) 0.0573(10) Uani d 1 . .
H H25 -0.045248 0.034216 0.393331 0.069 Uiso calc 1 . .
C C26 0.1421(5) 0.07703(14) 0.42877(19) 0.0578(11) Uani d 1 . .
H H26A 0.159090 0.073180 0.479875 0.069 Uiso calc 1 . .
H H26B 0.161403 0.108758 0.420735 0.069 Uiso calc 1 . .
C C27 0.2636(5) 0.04865(13) 0.40731(19) 0.0531(10) Uani d 1 . .
N N28 0.2554(3) 0.06168(10) 0.33122(14) 0.0441(7) Uani d 1 . .
H H28 0.283461 0.093988 0.334118 0.053 Uiso calc 1 . .
C C29 0.3799(4) 0.03908(15) 0.3064(2) 0.0588(11) Uani d 1 . .
H H29A 0.481942 0.051537 0.331708 0.071 Uiso calc 1 . .
H H29B 0.381236 0.006718 0.316162 0.071 Uiso calc 1 . .
C C30 0.3462(4) 0.04692(14) 0.2288(2) 0.0557(10) Uani d 1 . .
H H30A 0.409650 0.026684 0.209428 0.067 Uiso calc 1 . .
H H30B 0.372762 0.077978 0.220239 0.067 Uiso calc 1 . .
N N31 0.1765(3) 0.03858(9) 0.19211(14) 0.0421(7) Uani d 1 . .
H H31 0.148791 0.060096 0.151995 0.050 Uiso calc 1 . .
C C32 0.1288(5) -0.00772(12) 0.15832(19) 0.0483(9) Uani d 1 . .
C C33 -0.0400(4) -0.00298(13) 0.11006(19) 0.0515(10) Uani d 1 . .
H H33A -0.038622 0.018142 0.072057 0.062 Uiso calc 1 . .
H H33B -0.071470 -0.032286 0.087650 0.062 Uiso calc 1 . .
C C34 -0.1677(4) 0.01252(13) 0.1419(2) 0.0518(10) Uani d 1 . .
H H34 -0.173451 -0.008818 0.179632 0.062 Uiso calc 1 . .
C C25A -0.1327(6) 0.09093(19) 0.4291(2) 0.0884(16) Uani d 1 . .
H H25A -0.238226 0.079776 0.410899 0.133 Uiso calc 1 . .
H H25B -0.131361 0.123076 0.420719 0.133 Uiso calc 1 . .
H H25C -0.094300 0.085053 0.479626 0.133 Uiso calc 1 . .
C C27A 0.4261(5) 0.06038(16) 0.4582(2) 0.0758(13) Uani d 1 . .
H H27A 0.503880 0.041184 0.447818 0.114 Uiso calc 1 . .
H H27B 0.425999 0.055662 0.506881 0.114 Uiso calc 1 . .
H H27C 0.450018 0.091620 0.451699 0.114 Uiso calc 1 . .
C C27B 0.2314(5) -0.00229(13) 0.4118(2) 0.0705(13) Uani d 1 . .
H H27D 0.317339 -0.019414 0.404701 0.106 Uiso calc 1 . .
H H27E 0.136392 -0.010190 0.375432 0.106 Uiso calc 1 . .
H H27F 0.220133 -0.009180 0.458190 0.106 Uiso calc 1 . .
C C32A 0.1411(5) -0.04402(13) 0.2156(2) 0.0653(12) Uani d 1 . .
H H32A 0.248832 -0.047298 0.243634 0.098 Uiso calc 1 . .
H H32B 0.103155 -0.072465 0.192932 0.098 Uiso calc 1 . .
H H32C 0.079130 -0.035147 0.246139 0.098 Uiso calc 1 . .
C C32B 0.2321(5) -0.02093(15) 0.1112(2) 0.0683(12) Uani d 1 . .
H H32D 0.238820 0.004179 0.080827 0.102 Uiso calc 1 . .
H H32E 0.186955 -0.046664 0.082207 0.102 Uiso calc 1 . .
H H32F 0.335303 -0.028603 0.141077 0.102 Uiso calc 1 . .
C C34A -0.3247(5) 0.01198(16) 0.0823(2) 0.0732(13) Uani d 1 . .
H H34A -0.409332 0.015369 0.103082 0.110 Uiso calc 1 . .
H H34B -0.335778 -0.016353 0.056878 0.110 Uiso calc 1 . .
H H34C -0.327140 0.036600 0.049674 0.110 Uiso calc 1 . .
Cl Cl1 0.04648(14) 0.12152(3) 0.02020(5) 0.0627(3) Uani d 1 . .
O O11 0.0208(4) 0.11563(11) -0.05487(15) 0.0871(10) Uani d 1 . .
O O12 0.1777(4) 0.09572(13) 0.05975(19) 0.1046(12) Uani d 1 . .
O O13 -0.0888(4) 0.10628(11) 0.03875(16) 0.0824(9) Uani d 1 . .
O O14 0.0730(6) 0.16810(10) 0.03803(18) 0.1168(15) Uani d 1 . .
Cl Cl2 -0.30063(16) -0.05995(4) 0.32668(7) 0.0744(3) Uani d 1 . .
O O21 -0.317(2) -0.0287(6) 0.3798(9) 0.108(5) Uani d 0.5 A 1
O O22 -0.4040(14) -0.0460(6) 0.2612(7) 0.136(6) Uani d 0.5 A 1
O O23 -0.305(3) -0.1036(4) 0.3459(11) 0.167(7) Uani d 0.5 A 1
O O24 -0.1491(10) -0.0529(4) 0.3129(7) 0.125(3) Uani d 0.5 A 1
O O25 -0.279(3) -0.0260(6) 0.3745(12) 0.149(8) Uani d 0.5 A 2
O O26 -0.319(3) -0.0460(6) 0.2625(9) 0.224(10) Uani d 0.5 A 2
O O27 -0.204(3) -0.0931(8) 0.3517(16) 0.261(11) Uani d 0.5 A 2
O O28 -0.4420(17) -0.0831(5) 0.3231(8) 0.194(6) Uani d 0.5 A 2
Cl Cl3 0.06049(14) 0.18122(3) 0.22458(6) 0.0676(3) Uani d 1 . .
O O31 0.1373(4) 0.14274(10) 0.20864(17) 0.0921(11) Uani d 1 . .
O O32 0.1437(6) 0.22121(11) 0.2232(2) 0.1241(15) Uani d 1 . .
O O33 0.0440(6) 0.17559(12) 0.2931(2) 0.1381(18) Uani d 1 . .
O O34 -0.0876(5) 0.18279(19) 0.1739(3) 0.169(2) Uani d 1 . .
Cl Cl4A 0.5256(7) 0.3146(2) -0.1429(3) 0.0736(9) Uani d 0.650(8) B 3
O O41 0.5146(12) 0.3523(3) -0.1872(5) 0.132(5) Uani d 0.650(8) B 3
O O42 0.6606(14) 0.3181(5) -0.0781(5) 0.126(4) Uani d 0.650(8) B 3
O O43 0.5089(18) 0.2745(4) -0.1693(6) 0.192(5) Uani d 0.650(8) B 3
O O44 0.3937(8) 0.3124(3) -0.1183(3) 0.138(3) Uani d 0.650(8) B 3
Cl Cl4B 0.5700(13) 0.3152(4) -0.1545(7) 0.0736(9) Uani d 0.350(8) B 4
O O45 0.489(2) 0.3555(6) -0.1438(10) 0.142(9) Uani d 0.350(8) B 4
O O46 0.661(3) 0.2972(9) -0.1007(12) 0.136(8) Uani d 0.350(8) B 4
O O47 0.657(2) 0.3202(5) -0.1969(8) 0.164(7) Uani d 0.350(8) B 4
O O48 0.4912(13) 0.2824(8) -0.2072(9) 0.148(7) Uani d 0.350(8) B 4
O OW 0.4397(5) 0.16490(14) 0.1461(2) 0.0980(11) Uani d 1 . .
H HW1 0.475(6) 0.165(2) 0.1897(7) 0.147 Uiso d 1 . .
H HW2 0.354(4) 0.152(2) 0.134(3) 0.147 Uiso d 1 . .

loop_
_atom_site_aniso_label
_atom_site_aniso_U_11
_atom_site_aniso_U_22
_atom_site_aniso_U_33
_atom_site_aniso_U_12
_atom_site_aniso_U_13
_atom_site_aniso_U_23
Ni1 0.0521(4) 0.0436(4) 0.0405(3) 0.0037(3) 0.0125(3) 0.0048(3)
N1 0.059(2) 0.0434(18) 0.0428(17) -0.0001(15) 0.0138(15) 0.0058(14)
C2 0.060(3) 0.073(3) 0.051(2) 0.010(2) 0.011(2) 0.005(2)
C3 0.067(3) 0.076(3) 0.056(3) 0.020(2) 0.016(2) 0.005(2)
N4 0.056(2) 0.0442(18) 0.0462(18) 0.0025(15) 0.0161(16) 0.0039(14)
C5 0.087(3) 0.052(2) 0.056(3) 0.000(2) 0.029(2) -0.003(2)
C6 0.093(4) 0.059(3) 0.052(3) -0.006(2) 0.029(3) -0.006(2)
C7 0.075(3) 0.070(3) 0.061(3) -0.017(2) 0.023(2) -0.011(2)
N8 0.061(2) 0.054(2) 0.0459(19) -0.0004(17) 0.0093(16) 0.0042(15)
C9 0.054(3) 0.110(4) 0.068(3) 0.011(3) -0.005(2) -0.003(3)
C10 0.072(3) 0.104(4) 0.077(3) 0.037(3) 0.006(3) -0.005(3)
N11 0.056(2) 0.0523(19) 0.0514(19) 0.0105(16) 0.0159(16) 0.0073(15)
C12 0.072(3) 0.052(3) 0.071(3) 0.008(2) 0.028(2) -0.004(2)
C13 0.090(4) 0.064(3) 0.057(3) -0.012(3) 0.028(3) -0.011(2)
C14 0.078(3) 0.047(2) 0.053(2) -0.004(2) 0.020(2) -0.0026(19)
C5A 0.106(4) 0.095(4) 0.072(3) 0.024(3) 0.043(3) -0.006(3)
C7A 0.138(5) 0.068(3) 0.113(4) -0.029(3) 0.067(4) -0.008(3)
C7B 0.094(4) 0.152(6) 0.072(3) -0.035(4) 0.008(3) -0.036(4)
C12A 0.101(4) 0.101(4) 0.104(4) 0.023(3) 0.051(3) -0.015(3)
C12B 0.120(5) 0.057(3) 0.107(4) 0.014(3) 0.034(4) 0.021(3)
C14A 0.087(4) 0.070(3) 0.058(3) -0.011(3) 0.008(3) -0.010(2)
Ni2 0.0378(3) 0.0382(3) 0.0413(3) 0.0012(3) 0.0109(3) 0.0022(3)
N21 0.0398(17) 0.0485(18) 0.0473(17) 0.0015(15) 0.0096(14) 0.0041(14)
C22 0.049(3) 0.066(3) 0.070(3) 0.008(2) 0.009(2) -0.005(2)
C23 0.041(2) 0.067(3) 0.075(3) 0.004(2) 0.022(2) -0.011(2)
N24 0.0465(19) 0.0460(18) 0.0502(18) 0.0002(15) 0.0169(15) -0.0003(14)
C25 0.060(3) 0.065(3) 0.053(2) 0.000(2) 0.027(2) 0.005(2)
C26 0.071(3) 0.062(3) 0.041(2) -0.001(2) 0.016(2) 0.0021(19)
C27 0.052(2) 0.058(3) 0.045(2) 0.003(2) 0.0084(19) 0.0082(19)
N28 0.0449(18) 0.0434(17) 0.0436(17) 0.0034(14) 0.0122(14) 0.0014(14)
C29 0.043(2) 0.071(3) 0.060(3) 0.002(2) 0.011(2) -0.005(2)
C30 0.042(2) 0.065(3) 0.062(3) -0.004(2) 0.018(2) -0.008(2)
N31 0.0437(18) 0.0418(17) 0.0420(16) -0.0031(14) 0.0145(14) -0.0004(13)
C32 0.059(3) 0.040(2) 0.049(2) -0.0022(19) 0.0186(19) -0.0043(17)
C33 0.059(3) 0.047(2) 0.047(2) -0.008(2) 0.013(2) -0.0030(18)
C34 0.052(2) 0.050(2) 0.051(2) -0.0119(19) 0.0110(19) 0.0015(18)
C25A 0.084(4) 0.122(4) 0.072(3) 0.006(3) 0.042(3) -0.011(3)
C27A 0.068(3) 0.097(4) 0.050(2) 0.003(3) -0.001(2) 0.002(2)
C27B 0.080(3) 0.059(3) 0.069(3) 0.008(2) 0.015(2) 0.021(2)
C32A 0.079(3) 0.045(2) 0.069(3) 0.002(2) 0.016(2) 0.009(2)
C32B 0.072(3) 0.066(3) 0.071(3) 0.004(2) 0.027(2) -0.020(2)
C34A 0.053(3) 0.084(3) 0.072(3) -0.013(2) 0.003(2) -0.012(2)
Cl1 0.0884(8) 0.0480(6) 0.0518(6) -0.0145(6) 0.0208(6) 0.0056(5)
O11 0.126(3) 0.090(2) 0.0525(17) -0.024(2) 0.0374(19) -0.0008(16)
O12 0.091(2) 0.116(3) 0.103(3) 0.017(2) 0.022(2) 0.039(2)
O13 0.099(2) 0.083(2) 0.075(2) -0.0148(19) 0.0415(19) 0.0139(17)
O14 0.209(4) 0.0520(19) 0.088(2) -0.046(2) 0.041(3) -0.0035(17)
Cl2 0.0928(9) 0.0517(7) 0.0814(8) 0.0066(7) 0.0297(7) 0.0028(6)
O21 0.154(11) 0.102(8) 0.083(6) 0.065(9) 0.056(7) 0.011(5)
O22 0.101(7) 0.162(12) 0.103(7) 0.053(7) -0.035(6) -0.021(7)
O23 0.27(2) 0.037(4) 0.242(16) 0.018(9) 0.153(17) 0.054(6)
O24 0.068(5) 0.160(9) 0.166(9) 0.007(5) 0.061(5) 0.016(7)
O25 0.235(18) 0.099(8) 0.138(10) -0.069(9) 0.094(10) -0.055(7)
O26 0.47(3) 0.128(12) 0.122(9) -0.061(18) 0.161(15) 0.026(8)
O27 0.250(18) 0.193(19) 0.33(2) 0.157(17) 0.07(2) 0.041(16)
O28 0.169(10) 0.165(12) 0.228(14) -0.083(9) 0.027(10) 0.033(11)
Cl3 0.0846(8) 0.0481(6) 0.0707(7) 0.0035(6) 0.0235(6) 0.0008(5)
O31 0.133(3) 0.0535(18) 0.097(2) 0.0242(19) 0.045(2) 0.0007(17)
O32 0.192(4) 0.053(2) 0.142(3) -0.033(2) 0.072(3) 0.006(2)
O33 0.263(6) 0.084(3) 0.106(3) -0.037(3) 0.113(3) -0.024(2)
O34 0.092(3) 0.207(5) 0.178(5) 0.035(3) -0.005(3) 0.019(4)
Cl4A 0.083(3) 0.0633(8) 0.074(2) -0.008(2) 0.0223(15) 0.0158(12)
O41 0.118(7) 0.092(6) 0.149(8) -0.043(5) -0.015(6) 0.073(6)
O42 0.086(5) 0.210(13) 0.075(6) 0.005(7) 0.010(4) 0.020(5)
O43 0.393(16) 0.079(5) 0.116(8) -0.050(7) 0.094(8) -0.006(6)
O44 0.093(5) 0.223(9) 0.097(5) -0.045(5) 0.024(4) 0.011(5)
Cl4B 0.083(3) 0.0633(8) 0.074(2) -0.008(2) 0.0223(15) 0.0158(12)
O45 0.140(14) 0.098(11) 0.158(17) 0.061(10) -0.003(12) -0.026(11)
O46 0.123(12) 0.18(2) 0.092(11) 0.071(13) 0.016(9) 0.031(11)
O47 0.273(17) 0.138(12) 0.129(10) -0.023(11) 0.136(12) -0.011(9)
O48 0.214(15) 0.125(14) 0.105(12) 0.006(9) 0.045(10) -0.055(11)
OW 0.098(3) 0.099(3) 0.089(2) -0.011(2) 0.015(2) 0.019(2)

loop_
_atom_type_symbol
_atom_type_description
_atom_type_scat_dispersion_real
_atom_type_scat_dispersion_imag
_atom_type_scat_source
Ni Ni -3.0029 0.5091 'International Tables Vol C Tables 4.2.6.8 and 6.1.1.4'
Cl Cl 0.3639 0.7018 'International Tables Vol C Tables 4.2.6.8 and 6.1.1.4'
O O 0.0492 0.0322 'International Tables Vol C Tables 4.2.6.8 and 6.1.1.4'
N N 0.0311 0.0180 'International Tables Vol C Tables 4.2.6.8 and 6.1.1.4'
C C 0.0181 0.0091 'International Tables Vol C Tables 4.2.6.8 and 6.1.1.4'
H H 0.0000 0.0000 'International Tables Vol C Tables 4.2.6.8 and 6.1.1.4'

loop_
_exptl_crystal_face_index_h
_exptl_crystal_face_index_k
_exptl_crystal_face_index_l
_exptl_crystal_face_perp_dist
0 1 0 0.055
0 -1 0 0.055
0 1 1 0.125
0 1 -1 0.125
0 -1 1 0.115
0 -1 -1 0.115
-1 0 0 0.26
2 0 -3 0.26

loop_
_geom_angle_atom_site_label_1
_geom_angle_atom_site_label_2
_geom_angle_atom_site_label_3
_geom_angle
N8 Ni1 N4 93.49(14)
N8 Ni1 N1 177.45(13)
N4 Ni1 N1 86.74(13)
N8 Ni1 N11 87.00(14)
N4 Ni1 N11 177.59(13)
N1 Ni1 N11 92.88(13)
C2 N1 C14 110.6(3)
C2 N1 Ni1 109.0(2)
C14 N1 Ni1 118.4(2)
C2 N1 H1 106.0
C14 N1 H1 106.0
Ni1 N1 H1 106.0
N1 C2 C3 107.1(3)
N1 C2 H2A 110.3
C3 C2 H2A 110.3
N1 C2 H2B 110.3
C3 C2 H2B 110.3
H2A C2 H2B 108.5
N4 C3 C2 108.3(3)
N4 C3 H3A 110.0
C2 C3 H3A 110.0
N4 C3 H3B 110.0
C2 C3 H3B 110.0
H3A C3 H3B 108.4
C3 N4 C5 110.6(3)
C3 N4 Ni1 107.1(2)
C5 N4 Ni1 123.5(3)
C3 N4 H4 104.7
C5 N4 H4 104.7
Ni1 N4 H4 104.7
N4 C5 C6 111.0(3)
N4 C5 C5A 111.1(4)
C6 C5 C5A 110.7(4)
N4 C5 H5 108.0
C6 C5 H5 108.0
C5A C5 H5 108.0
C5 C6 C7 116.6(4)
C5 C6 H6A 108.1
C7 C6 H6A 108.1
C5 C6 H6B 108.1
C7 C6 H6B 108.1
H6A C6 H6B 107.3
N8 C7 C6 107.6(3)
N8 C7 C7A 110.2(4)
C6 C7 C7A 111.8(4)
N8 C7 C7B 109.5(4)
C6 C7 C7B 107.0(4)
C7A C7 C7B 110.7(4)
C9 N8 C7 112.4(3)
C9 N8 Ni1 107.2(2)
C7 N8 Ni1 121.6(3)
C9 N8 H8 104.7
C7 N8 H8 104.7
Ni1 N8 H8 104.7
N8 C9 C10 107.9(4)
N8 C9 H9A 110.1
C10 C9 H9A 110.1
N8 C9 H9B 110.1
C10 C9 H9B 110.1
H9A C9 H9B 108.4
C9 C10 N11 107.1(4)
C9 C10 H10A 110.3
N11 C10 H10A 110.3
C9 C10 H10B 110.3
N11 C10 H10B 110.3
H10A C10 H10B 108.6
C10 N11 C12 112.4(3)
C10 N11 Ni1 107.5(3)
C12 N11 Ni1 123.5(3)
C10 N11 H11 103.7
C12 N11 H11 103.7
Ni1 N11 H11 103.7
N11 C12 C13 108.4(3)
N11 C12 C12B 110.3(4)
C13 C12 C12B 112.3(4)
N11 C12 C12A 108.9(4)
C13 C12 C12A 107.2(4)
C12B C12 C12A 109.5(4)
C14 C13 C12 115.9(4)
C14 C13 H13A 108.3
C12 C13 H13A 108.3
C14 C13 H13B 108.3
C12 C13 H13B 108.3
H13A C13 H13B 107.4
C13 C14 N1 109.0(3)
C13 C14 C14A 110.7(3)
N1 C14 C14A 112.4(3)
C13 C14 H14 108.2
N1 C14 H14 108.2
C14A C14 H14 108.2
C5 C5A H5A1 109.5
C5 C5A H5A2 109.5
H5A1 C5A H5A2 109.5
C5 C5A H5A3 109.5
H5A1 C5A H5A3 109.5
H5A2 C5A H5A3 109.5
C7 C7A H7A1 109.5
C7 C7A H7A2 109.5
H7A1 C7A H7A2 109.5
C7 C7A H7A3 109.5
H7A1 C7A H7A3 109.5
H7A2 C7A H7A3 109.5
C7 C7B H7B1 109.5
C7 C7B H7B2 109.5
H7B1 C7B H7B2 109.5
C7 C7B H7B3 109.5
H7B1 C7B H7B3 109.5
H7B2 C7B H7B3 109.5
C12 C12A H12A 109.5
C12 C12A H12B 109.5
H12A C12A H12B 109.5
C12 C12A H12C 109.5
H12A C12A H12C 109.5
H12B C12A H12C 109.5
C12 C12B H12D 109.5
C12 C12B H12E 109.5
H12D C12B H12E 109.5
C12 C12B H12F 109.5
H12D C12B H12F 109.5
H12E C12B H12F 109.5
C14 C14A H14A 109.5
C14 C14A H14B 109.5
H14A C14A H14B 109.5
C14 C14A H14C 109.5
H14A C14A H14C 109.5
H14B C14A H14C 109.5
N31 Ni2 N28 88.24(12)
N31 Ni2 N21 88.72(12)
N28 Ni2 N21 174.45(13)
N31 Ni2 N24 176.44(12)
N28 Ni2 N24 94.58(12)
N21 Ni2 N24 88.30(13)
N31 Ni2 O31 80.07(11)
N28 Ni2 O31 87.20(12)
N21 Ni2 O31 87.70(12)
N24 Ni2 O31 97.88(11)
C22 N21 C34 116.5(3)
C22 N21 Ni2 107.8(2)
C34 N21 Ni2 111.9(2)
C22 N21 H21 106.7
C34 N21 H21 106.7
Ni2 N21 H21 106.7
N21 C22 C23 107.9(3)
N21 C22 H22A 110.1
C23 C22 H22A 110.1
N21 C22 H22B 110.1
C23 C22 H22B 110.1
H22A C22 H22B 108.4
N24 C23 C22 107.6(3)
N24 C23 H23A 110.2
C22 C23 H23A 110.2
N24 C23 H23B 110.2
C22 C23 H23B 110.2
H23A C23 H23B 108.5
C23 N24 C25 112.7(3)
C23 N24 Ni2 106.3(2)
C25 N24 Ni2 120.5(2)
C23 N24 H24 105.3
C25 N24 H24 105.3
Ni2 N24 H24 105.3
N24 C25 C26 109.6(3)
N24 C25 C25A 112.2(3)
C26 C25 C25A 110.1(3)
N24 C25 H25 108.2
C26 C25 H25 108.2
C25A C25 H25 108.2
C25 C26 C27 117.1(3)
C25 C26 H26A 108.0
C27 C26 H26A 108.0
C25 C26 H26B 108.0
C27 C26 H26B 108.0
H26A C26 H26B 107.3
N28 C27 C26 107.3(3)
N28 C27 C27B 110.3(3)
C26 C27 C27B 111.1(3)
N28 C27 C27A 110.0(3)
C26 C27 C27A 108.1(3)
C27B C27 C27A 109.8(3)
C29 N28 C27 112.3(3)
C29 N28 Ni2 108.7(2)
C27 N28 Ni2 120.8(2)
C29 N28 H28 104.5
C27 N28 H28 104.5
Ni2 N28 H28 104.5
C30 C29 N28 108.5(3)
C30 C29 H29A 110.0
N28 C29 H29A 110.0
C30 C29 H29B 110.0
N28 C29 H29B 110.0
H29A C29 H29B 108.4
C29 C30 N31 109.9(3)
C29 C30 H30A 109.7
N31 C30 H30A 109.7
C29 C30 H30B 109.7
N31 C30 H30B 109.7
H30A C30 H30B 108.2
C30 N31 C32 118.1(3)
C30 N31 Ni2 107.8(2)
C32 N31 Ni2 114.5(2)
C30 N31 H31 105.0
C32 N31 H31 105.0
Ni2 N31 H31 105.0
N31 C32 C32A 111.0(3)
N31 C32 C32B 110.4(3)
C32A C32 C32B 109.6(3)
N31 C32 C33 106.6(3)
C32A C32 C33 111.2(3)
C32B C32 C33 108.0(3)
C34 C33 C32 119.7(3)
C34 C33 H33A 107.4
C32 C33 H33A 107.4
C34 C33 H33B 107.4
C32 C33 H33B 107.4
H33A C33 H33B 106.9
N21 C34 C33 109.4(3)
N21 C34 C34A 112.2(3)
C33 C34 C34A 108.2(3)
N21 C34 H34 109.0
C33 C34 H34 109.0
C34A C34 H34 109.0
C25 C25A H25A 109.5
C25 C25A H25B 109.5
H25A C25A H25B 109.5
C25 C25A H25C 109.5
H25A C25A H25C 109.5
H25B C25A H25C 109.5
C27 C27A H27A 109.5
C27 C27A H27B 109.5
H27A C27A H27B 109.5
C27 C27A H27C 109.5
H27A C27A H27C 109.5
H27B C27A H27C 109.5
C27 C27B H27D 109.5
C27 C27B H27E 109.5
H27D C27B H27E 109.5
C27 C27B H27F 109.5
H27D C27B H27F 109.5
H27E C27B H27F 109.5
C32 C32A H32A 109.5
C32 C32A H32B 109.5
H32A C32A H32B 109.5
C32 C32A H32C 109.5
H32A C32A H32C 109.5
H32B C32A H32C 109.5
C32 C32B H32D 109.5
C32 C32B H32E 109.5
H32D C32B H32E 109.5
C32 C32B H32F 109.5
H32D C32B H32F 109.5
H32E C32B H32F 109.5
C34 C34A H34A 109.5
C34 C34A H34B 109.5
H34A C34A H34B 109.5
C34 C34A H34C 109.5
H34A C34A H34C 109.5
H34B C34A H34C 109.5
O14 Cl1 O12 109.4(3)
O14 Cl1 O11 109.59(19)
O12 Cl1 O11 110.7(2)
O14 Cl1 O13 109.5(2)
O12 Cl1 O13 108.4(2)
O11 Cl1 O13 109.2(2)
O26 Cl2 O27 119.2(16)
O26 Cl2 O25 113.0(13)
O27 Cl2 O25 110.6(16)
O23 Cl2 O22 118.0(12)
O26 Cl2 O28 104.5(12)
O27 Cl2 O28 98.1(12)
O25 Cl2 O28 109.8(12)
O23 Cl2 O21 113.5(11)
O22 Cl2 O21 107.2(9)
O23 Cl2 O24 106.9(8)
O22 Cl2 O24 100.8(7)
O21 Cl2 O24 109.7(10)
O32 Cl3 O33 108.9(2)
O32 Cl3 O34 110.8(3)
O33 Cl3 O34 109.8(3)
O32 Cl3 O31 112.3(3)
O33 Cl3 O31 108.1(2)
O34 Cl3 O31 106.8(3)
Cl3 O31 Ni2 117.4(2)
O43 Cl4A O41 120.3(7)
O43 Cl4A O44 94.8(8)
O41 Cl4A O44 109.8(7)
O43 Cl4A O42 112.3(9)
O41 Cl4A O42 111.7(8)
O44 Cl4A O42 105.5(6)
O46 Cl4B O47 102.8(18)
O46 Cl4B O48 112.5(17)
O47 Cl4B O48 83.1(11)
O46 Cl4B O45 117.4(15)
O47 Cl4B O45 114.7(14)
O48 Cl4B O45 119.9(13)
Cl4B O47 O48 51.6(9)
Cl4B O48 O47 45.3(6)
HW1 OW HW2 110(2)

loop_
_geom_bond_atom_site_label_1
_geom_bond_atom_site_label_2
_geom_bond_distance
Ni1 N1 1.954(3)
Ni1 N4 1.950(3)
Ni1 N8 1.949(3)
Ni1 N11 1.956(3)
N1 C2 1.481(5)
N1 C14 1.508(5)
N1 H1 0.9800
C2 C3 1.489(5)
C2 H2A 0.9700
C2 H2B 0.9700
C3 N4 1.482(5)
C3 H3A 0.9700
C3 H3B 0.9700
N4 C5 1.496(5)
N4 H4 0.9800
C5 C6 1.500(6)
C5 C5A 1.524(6)
C5 H5 0.9800
C6 C7 1.517(6)
C6 H6A 0.9700
C6 H6B 0.9700
C7 N8 1.504(5)
C7 C7A 1.532(6)
C7 C7B 1.547(6)
N8 C9 1.475(5)
N8 H8 0.9800
C9 C10 1.484(6)
C9 H9A 0.9700
C9 H9B 0.9700
C10 N11 1.487(5)
C10 H10A 0.9700
C10 H10B 0.9700
N11 C12 1.515(5)
N11 H11 0.9800
C12 C13 1.521(6)
C12 C12B 1.522(6)
C12 C12A 1.532(6)
C13 C14 1.495(6)
C13 H13A 0.9700
C13 H13B 0.9700
C14 C14A 1.527(5)
C14 H14 0.9800
C5A H5A1 0.9600
C5A H5A2 0.9600
C5A H5A3 0.9600
C7A H7A1 0.9600
C7A H7A2 0.9600
C7A H7A3 0.9600
C7B H7B1 0.9600
C7B H7B2 0.9600
C7B H7B3 0.9600
C12A H12A 0.9600
C12A H12B 0.9600
C12A H12C 0.9600
C12B H12D 0.9600
C12B H12E 0.9600
C12B H12F 0.9600
C14A H14A 0.9600
C14A H14B 0.9600
C14A H14C 0.9600
Ni2 N21 1.935(3)
Ni2 N24 1.937(3)
Ni2 N28 1.931(3)
Ni2 N31 1.924(3)
Ni2 O31 2.799(3)
N21 C22 1.484(5)
N21 C34 1.507(4)
N21 H21 0.9800
C22 C23 1.494(5)
C22 H22A 0.9700
C22 H22B 0.9700
C23 N24 1.489(4)
C23 H23A 0.9700
C23 H23B 0.9700
N24 C25 1.491(5)
N24 H24 0.9800
C25 C26 1.511(5)
C25 C25A 1.517(5)
C25 H25 0.9800
C26 C27 1.520(5)
C26 H26A 0.9700
C26 H26B 0.9700
C27 N28 1.514(4)
C27 C27B 1.533(5)
C27 C27A 1.535(5)
N28 C29 1.489(5)
N28 H28 0.9800
C29 C30 1.474(5)
C29 H29A 0.9700
C29 H29B 0.9700
C30 N31 1.490(4)
C30 H30A 0.9700
C30 H30B 0.9700
N31 C32 1.518(4)
N31 H31 0.9800
C32 C32A 1.525(5)
C32 C32B 1.528(5)
C32 C33 1.529(5)
C33 C34 1.517(5)
C33 H33A 0.9700
C33 H33B 0.9700
C34 C34A 1.534(5)
C34 H34 0.9800
C25A H25A 0.9600
C25A H25B 0.9600
C25A H25C 0.9600
C27A H27A 0.9600
C27A H27B 0.9600
C27A H27C 0.9600
C27B H27D 0.9600
C27B H27E 0.9600
C27B H27F 0.9600
C32A H32A 0.9600
C32A H32B 0.9600
C32A H32C 0.9600
C32B H32D 0.9600
C32B H32E 0.9600
C32B H32F 0.9600
C34A H34A 0.9600
C34A H34B 0.9600
C34A H34C 0.9600
Cl1 O14 1.416(3)
Cl1 O12 1.417(3)
Cl1 O11 1.425(3)
Cl1 O13 1.428(3)
Cl2 O26 1.281(13)
Cl2 O27 1.299(17)
Cl2 O23 1.341(10)
Cl2 O25 1.342(17)
Cl2 O22 1.399(11)
Cl2 O28 1.414(11)
Cl2 O21 1.424(17)
Cl2 O24 1.466(7)
Cl3 O32 1.395(3)
Cl3 O33 1.397(4)
Cl3 O34 1.398(4)
Cl3 O31 1.403(3)
Cl4A O43 1.279(12)
Cl4A O41 1.391(9)
Cl4A O44 1.394(8)
Cl4A O42 1.471(11)
Cl4B O46 1.24(3)
Cl4B O47 1.300(15)
Cl4B O48 1.434(19)
Cl4B O45 1.44(2)
O47 O48 1.82(2)
OW HW1 0.815(10)
OW HW2 0.821(10)

loop_
_geom_hbond_atom_site_label_D
_geom_hbond_atom_site_label_H
_geom_hbond_atom_site_label_A
_geom_hbond_site_symmetry_A
_geom_hbond_distance_DH
_geom_hbond_distance_HA
_geom_hbond_distance_DA
_geom_hbond_angle_DHA
_geom_hbond_publ_flag
N1 H1 O44 . 0.98 2.61 3.279(9) 125.7 yes
N4 H4 O14 . 0.98 2.02 2.941(4) 156.5 yes
N8 H8 OW . 0.98 1.99 2.965(5) 175.2 yes
N11 H11 O43 . 0.98 2.11 3.028(10) 154.7 yes
N11 H11 O46 . 0.98 2.45 3.36(3) 154.7 yes
N21 H21 O13 . 0.98 2.14 3.093(4) 164.9 yes
N24 H24 O33 . 0.98 2.12 3.033(5) 154.1 yes
N28 H28 O45 2 0.98 2.30 3.146(16) 144.4 yes
N31 H31 O12 . 0.98 2.16 3.083(4) 156.1 yes
OW HW1 O41 2 0.815(10) 2.38(2) 3.162(11) 162(5) yes
OW HW1 O47 2 0.815(10) 2.37(3) 3.139(18) 157(5) yes
OW HW2 O12 . 0.821(10) 2.45(3) 3.181(6) 149(6) yes

loop_
_geom_torsion_atom_site_label_1
_geom_torsion_atom_site_label_2
_geom_torsion_atom_site_label_3
_geom_torsion_atom_site_label_4
_geom_torsion
C14 N1 C2 C3 167.3(3)
Ni1 N1 C2 C3 35.5(4)
N1 C2 C3 N4 -51.0(4)
C2 C3 N4 C5 178.8(3)
C2 C3 N4 Ni1 41.8(4)
C3 N4 C5 C6 -174.3(3)
Ni1 N4 C5 C6 -45.6(4)
C3 N4 C5 C5A 62.1(4)
Ni1 N4 C5 C5A -169.2(3)
N4 C5 C6 C7 64.8(5)
C5A C5 C6 C7 -171.4(4)
C5 C6 C7 N8 -69.8(5)
C5 C6 C7 C7A 51.2(5)
C5 C6 C7 C7B 172.6(4)
C6 C7 N8 C9 -174.5(4)
C7A C7 N8 C9 63.4(5)
C7B C7 N8 C9 -58.7(5)
C6 C7 N8 Ni1 56.4(4)
C7A C7 N8 Ni1 -65.7(5)
C7B C7 N8 Ni1 172.3(3)
C7 N8 C9 C10 -177.3(4)
Ni1 N8 C9 C10 -41.0(4)
N8 C9 C10 N11 53.2(5)
C9 C10 N11 C12 -178.2(4)
C9 C10 N11 Ni1 -39.1(5)
C10 N11 C12 C13 -179.4(4)
Ni1 N11 C12 C13 49.1(4)
C10 N11 C12 C12B 57.2(5)
Ni1 N11 C12 C12B -74.3(4)
C10 N11 C12 C12A -63.1(5)
Ni1 N11 C12 C12A 165.4(3)
N11 C12 C13 C14 -64.9(5)
C12B C12 C13 C14 57.3(5)
C12A C12 C13 C14 177.7(4)
C12 C13 C14 N1 72.6(4)
C12 C13 C14 C14A -163.3(4)
C2 N1 C14 C13 172.6(3)
Ni1 N1 C14 C13 -60.6(4)
C2 N1 C14 C14A 49.5(4)
Ni1 N1 C14 C14A 176.2(3)
C34 N21 C22 C23 91.2(4)
Ni2 N21 C22 C23 -35.6(4)
N21 C22 C23 N24 51.4(4)
C22 C23 N24 C25 -175.9(3)
C22 C23 N24 Ni2 -41.8(3)
C23 N24 C25 C26 179.5(3)
Ni2 N24 C25 C26 52.6(4)
C23 N24 C25 C25A -57.8(4)
Ni2 N24 C25 C25A 175.3(3)
N24 C25 C26 C27 -67.9(4)
C25A C25 C26 C27 168.2(4)
C25 C26 C27 N28 68.2(4)
C25 C26 C27 C27B -52.5(5)
C25 C26 C27 C27A -173.2(3)
C26 C27 N28 C29 174.7(3)
C27B C27 N28 C29 -64.1(4)
C27A C27 N28 C29 57.3(4)
C26 C27 N28 Ni2 -55.0(4)
C27B C27 N28 Ni2 66.2(4)
C27A C27 N28 Ni2 -172.4(3)
C27 N28 C29 C30 169.9(3)
Ni2 N28 C29 C30 33.7(4)
N28 C29 C30 N31 -45.5(4)
C29 C30 N31 C32 -96.4(4)
C29 C30 N31 Ni2 35.3(4)
C30 N31 C32 C32A 72.3(4)
Ni2 N31 C32 C32A -56.4(4)
C30 N31 C32 C32B -49.4(4)
Ni2 N31 C32 C32B -178.1(2)
C30 N31 C32 C33 -166.5(3)
Ni2 N31 C32 C33 64.9(3)
N31 C32 C33 C34 -58.1(4)
C32A C32 C33 C34 63.1(4)
C32B C32 C33 C34 -176.6(3)
C22 N21 C34 C33 169.8(3)
Ni2 N21 C34 C33 -65.5(3)
C22 N21 C34 C34A 49.7(4)
Ni2 N21 C34 C34A 174.4(3)
C32 C33 C34 N21 60.2(4)
C32 C33 C34 C34A -177.4(3)
O32 Cl3 O31 Ni2 158.2(2)
O33 Cl3 O31 Ni2 38.0(3)
O34 Cl3 O31 Ni2 -80.2(3)
O46 Cl4B O47 O48 111.6(17)
O45 Cl4B O47 O48 -119.9(16)
O46 Cl4B O48 O47 -101.1(19)
O45 Cl4B O48 O47 114.6(17)

_cod_database_fobs_code 2242848
